data_4332439
loop_
_publ_author_name
'Zhang, Qichun'
'Bu, Xianhui'
'Han, Lei'
'Feng, Pingyun'

_publ_section_title
;
 Two-Dimensional Indium Sulfide Framework Constructed from
 Pentasupertetrahedral P1 and Supertetrahedral T2 Clusters
;
_journal_issue 17
_journal_name_full 'Inorganic Chemistry'
_journal_page_first 6684
_journal_page_last 6687
_journal_paper_doi 10.1021/ic060367q
_journal_volume 45
_journal_year 2006
_chemical_formula_sum 'C21.67 H47.33 In4 N3.33 S8'
_chemical_formula_weight 1070.39
_chemical_name_systematic
; 
 ? 
;
_space_group_IT_number 159
_symmetry_space_group_name_Hall 'P 3 -2c'
_symmetry_space_group_name_H-M 'P 3 1 c'
_atom_sites_solution_hydrogens geom
_atom_sites_solution_primary direct
_atom_sites_solution_secondary difmap
_audit_creation_method SHELXL-97
_cell_angle_alpha 90.00
_cell_angle_beta 90.00
_cell_angle_gamma 120.00
_cell_formula_units_Z 6
_cell_length_a 16.2027(3)
_cell_length_b 16.2027(3)
_cell_length_c 25.0578(10)
_cell_measurement_temperature 273(2)
_cell_volume 5697.0(3)
_computing_structure_refinement 'SHELXL-97 (Sheldrick, 1997)'
_computing_structure_solution 'SHELXS-97 (Sheldrick, 1990)'
_diffrn_ambient_temperature 273(2)
_diffrn_measured_fraction_theta_full 1.000
_diffrn_measured_fraction_theta_max 1.000
_diffrn_radiation_monochromator graphite
_diffrn_radiation_source 'fine-focus sealed tube'
_diffrn_radiation_type MoK\a
_diffrn_radiation_wavelength 0.71073
_diffrn_reflns_av_R_equivalents 0.0897
_diffrn_reflns_av_sigmaI/netI 0.0635
_diffrn_reflns_limit_h_max 17
_diffrn_reflns_limit_h_min -16
_diffrn_reflns_limit_k_max 17
_diffrn_reflns_limit_k_min -17
_diffrn_reflns_limit_l_max 26
_diffrn_reflns_limit_l_min -25
_diffrn_reflns_number 31706
_diffrn_reflns_theta_full 22.40
_diffrn_reflns_theta_max 22.40
_diffrn_reflns_theta_min 1.45
_exptl_absorpt_coefficient_mu 2.856
_exptl_crystal_density_diffrn 1.872
_exptl_crystal_density_method 'not measured'
_exptl_crystal_F_000 3148
_refine_diff_density_max 1.253
_refine_diff_density_min -0.544
_refine_diff_density_rms 0.135
_refine_ls_abs_structure_details 'Flack H D (1983), Acta Cryst. A39, 876-881'
_refine_ls_abs_structure_Flack 0.05(7)
_refine_ls_extinction_method none
_refine_ls_goodness_of_fit_ref 1.040
_refine_ls_hydrogen_treatment mixed
_refine_ls_matrix_type full
_refine_ls_number_parameters 309
_refine_ls_number_reflns 4859
_refine_ls_number_restraints 25
_refine_ls_restrained_S_all 1.038
_refine_ls_R_factor_all 0.0765
_refine_ls_R_factor_gt 0.0515
_refine_ls_shift/su_max 0.002
_refine_ls_shift/su_mean 0.000
_refine_ls_structure_factor_coef Fsqd
_refine_ls_weighting_details 'calc w=1/[\s^2^(Fo^2^)+(0.0840P)^2^+3.8781P] where P=(Fo^2^+2Fc^2^)/3'
_refine_ls_weighting_scheme calc
_refine_ls_wR_factor_gt 0.1275
_refine_ls_wR_factor_ref 0.1437
_reflns_number_gt 3774
_reflns_number_total 4859
_reflns_threshold_expression >2sigma(I)
_cod_data_source_file ic060367qsup1.cif
_cod_data_source_block final
_cod_database_code 4332439

loop_
_symmetry_equiv_pos_as_xyz
'x, y, z'
'-y, x-y, z'
'-x+y, -x, z'
'y, x, z+1/2'
'x-y, -y, z+1/2'
'-x, -x+y, z+1/2'

loop_
_atom_site_label
_atom_site_type_symbol
_atom_site_fract_x
_atom_site_fract_y
_atom_site_fract_z
_atom_site_U_iso_or_equiv
_atom_site_adp_type
_atom_site_occupancy
_atom_site_symmetry_multiplicity
_atom_site_calc_flag
_atom_site_refinement_flags
In1T In 0.3333 0.6667 0.40705(9) 0.0773(7) Uani 1 3 d S
In1P In 0.0000 1.0000 0.49063(8) 0.0575(6) Uani 1 3 d S
In2T In 0.32490(9) 0.80315(9) 0.28209(6) 0.0636(4) Uani 1 1 d .
In2P In 0.0000 1.0000 0.23086(9) 0.0606(6) Uani 1 3 d S
In3P In 0.21807(9) 0.96990(8) 0.28565(5) 0.0596(3) Uani 1 1 d .
In4P In 0.15737(8) 1.13693(8) 0.36886(5) 0.0522(3) Uani 1 1 d .
S11P S 0.0000 1.0000 0.5882(4) 0.117(4) Uani 1 3 d S
S11T S 0.3333 0.6667 0.5060(4) 0.134(5) Uani 1 3 d S
S21P S 0.1370(3) 1.1531(3) 0.46448(18) 0.0605(11) Uani 1 1 d .
S21T S 0.3438(4) 0.9518(4) 0.2465(2) 0.0758(14) Uani 1 1 d .
S22P S 0.1511(3) 1.0134(4) 0.20864(19) 0.0715(13) Uani 1 1 d .
S22T S 0.4752(3) 0.8159(3) 0.2478(2) 0.0715(13) Uani 1 1 d .
S23P S 0.2802(3) 1.0946(4) 0.35567(19) 0.0687(13) Uani 1 1 d .
S23T S 0.3223(4) 0.8051(4) 0.3801(2) 0.0778(14) Uani 1 1 d .
S24P S 0.1856(3) 1.2763(3) 0.3185(2) 0.0721(13) Uani 1 1 d .
S41P S 0.0000 1.0000 0.3352(3) 0.0419(15) Uani 1 3 d S
N1 N 0.7553(19) 1.0174(15) 0.2063(8) 0.126(8) Uani 1 1 d D
N2 N 0.2376(11) 0.9951(13) -0.0254(7) 0.093(6) Uani 1 1 d D
C11 C 0.714(4) 1.080(4) 0.2146(13) 0.29(3) Uani 1 1 d D
C12 C 0.669(4) 1.122(4) 0.1768(14) 0.32(3) Uiso 1 1 d D
C13 C 0.6581(19) 1.069(2) 0.1239(12) 0.151(13) Uani 1 1 d D
C14 C 0.687(3) 0.993(3) 0.1154(13) 0.22(2) Uani 1 1 d D
C15 C 0.713(3) 0.948(2) 0.1615(12) 0.204(19) Uani 1 1 d D
C21 C 0.3421(13) 1.0575(17) -0.0306(9) 0.143(12) Uani 1 1 d D
C22 C 0.384(2) 1.1098(18) 0.0222(9) 0.142(10) Uiso 1 1 d D
C23 C 0.3589(19) 1.042(2) 0.0705(11) 0.186(16) Uani 1 1 d D
C24 C 0.2503(18) 0.979(2) 0.0734(10) 0.174(17) Uani 1 1 d D
C25 C 0.2154(17) 0.9283(15) 0.0195(9) 0.104(7) Uani 1 1 d D
C3 C 0.4194(19) 1.012(3) 0.1029(18) 0.24(5) Uani 0.50 1 d PD
C2 C 0.5221(19) 1.094(2) 0.1099(11) 0.163(15) Uani 1 1 d D
C1 C 0.5492(19) 1.017(2) 0.1179(10) 0.147(12) Uani 1 1 d D
N3 N -0.0676(14) 0.5513(15) -0.1270(8) 0.066(6) Uani 0.67 1 d PD
C31 C -0.049(3) 0.597(2) -0.0739(9) 0.105(13) Uani 0.67 1 d PD
C32 C 0.020(3) 0.572(3) -0.0462(16) 0.22(4) Uani 0.67 1 d PD
C33 C 0.105(3) 0.579(3) -0.0771(18) 0.14(2) Uani 0.67 1 d PD
C34 C 0.080(3) 0.539(3) -0.1340(17) 0.139(17) Uani 0.67 1 d PD
C35 C 0.0150(19) 0.570(3) -0.1607(11) 0.109(13) Uani 0.67 1 d PD
C4 C 0.162(4) 0.684(3) -0.060(2) 0.15(5) Uani 0.33 1 d PD
C5 C 0.264(3) 0.720(4) -0.081(2) 0.19(6) Uani 0.33 1 d PD
N4 N 0.3333 0.6667 0.1565(19) 0.18(2) Uani 1 3 d S

loop_
_atom_site_aniso_label
_atom_site_aniso_U_11
_atom_site_aniso_U_22
_atom_site_aniso_U_33
_atom_site_aniso_U_23
_atom_site_aniso_U_13
_atom_site_aniso_U_12
In1T 0.0899(11) 0.0899(11) 0.0522(14) 0.000 0.000 0.0449(6)
In1P 0.0654(8) 0.0654(8) 0.0419(12) 0.000 0.000 0.0327(4)
In2T 0.0676(8) 0.0661(8) 0.0624(8) 0.0036(6) 0.0074(7) 0.0374(7)
In2P 0.0630(8) 0.0630(8) 0.0557(14) 0.000 0.000 0.0315(4)
In3P 0.0614(8) 0.0653(8) 0.0588(8) -0.0019(6) 0.0031(6) 0.0368(7)
In4P 0.0512(7) 0.0497(7) 0.0513(7) -0.0010(6) -0.0004(5) 0.0220(6)
S11P 0.158(6) 0.158(6) 0.034(5) 0.000 0.000 0.079(3)
S11T 0.181(8) 0.181(8) 0.039(6) 0.000 0.000 0.091(4)
S21P 0.067(3) 0.060(3) 0.048(3) -0.008(2) -0.005(2) 0.027(2)
S21T 0.079(3) 0.072(3) 0.088(4) 0.022(3) 0.033(3) 0.046(3)
S22P 0.076(3) 0.097(4) 0.051(3) 0.006(2) 0.008(2) 0.051(3)
S22T 0.069(3) 0.074(3) 0.077(3) 0.006(3) 0.014(2) 0.040(3)
S23P 0.051(3) 0.087(3) 0.073(3) -0.016(3) -0.011(2) 0.038(3)
S23T 0.088(4) 0.094(4) 0.062(3) 0.000(3) 0.014(3) 0.054(3)
S24P 0.067(3) 0.055(3) 0.082(3) 0.008(2) -0.008(3) 0.020(2)
S41P 0.041(2) 0.041(2) 0.043(4) 0.000 0.000 0.0207(11)
N1 0.20(2) 0.117(15) 0.094(15) -0.014(12) -0.058(14) 0.103(16)
N2 0.053(10) 0.118(14) 0.093(14) 0.018(11) 0.005(9) 0.032(10)
C11 0.66(11) 0.27(5) 0.08(2) 0.01(3) 0.05(4) 0.35(7)
C13 0.19(3) 0.20(3) 0.14(3) -0.08(2) -0.10(2) 0.15(3)
C14 0.32(6) 0.25(4) 0.16(4) -0.12(3) -0.15(4) 0.20(4)
C15 0.29(5) 0.24(4) 0.14(3) -0.08(3) -0.13(3) 0.18(4)
C21 0.24(4) 0.14(2) 0.075(17) 0.034(17) 0.00(2) 0.12(3)
C23 0.26(5) 0.21(4) 0.09(2) 0.06(2) -0.03(3) 0.11(4)
C24 0.064(17) 0.23(4) 0.14(3) 0.07(3) -0.008(17) 0.008(19)
C25 0.098(17) 0.104(18) 0.099(17) 0.046(16) 0.010(14) 0.043(14)
C3 0.09(4) 0.43(14) 0.10(4) 0.13(7) 0.08(4) 0.05(6)
C2 0.10(2) 0.25(4) 0.14(3) 0.08(3) -0.023(18) 0.10(2)
C1 0.14(3) 0.21(3) 0.080(19) 0.049(19) -0.007(17) 0.08(3)
N3 0.064(14) 0.069(14) 0.069(14) -0.014(12) -0.028(12) 0.035(12)
C31 0.19(4) 0.09(2) 0.07(2) -0.015(18) -0.07(2) 0.09(3)
C32 0.22(6) 0.12(4) 0.11(4) 0.03(3) -0.06(4) -0.08(4)
C33 0.07(3) 0.12(3) 0.19(5) 0.09(4) -0.02(3) 0.01(2)
C34 0.11(3) 0.13(3) 0.19(4) 0.08(3) -0.04(3) 0.06(3)
C35 0.09(2) 0.15(4) 0.12(3) 0.03(3) -0.02(2) 0.09(3)
C4 0.09(5) 0.29(13) 0.11(6) 0.16(8) 0.09(5) 0.13(8)
C5 0.21(9) 0.05(4) 0.17(8) 0.05(4) -0.16(7) -0.05(5)
N4 0.22(3) 0.22(3) 0.12(3) 0.000 0.000 0.108(16)

loop_
_atom_type_symbol
_atom_type_description
_atom_type_scat_dispersion_real
_atom_type_scat_dispersion_imag
_atom_type_scat_source
C C 0.0033 0.0016 'International Tables Vol C Tables 4.2.6.8 and 6.1.1.4'
N N 0.0061 0.0033 'International Tables Vol C Tables 4.2.6.8 and 6.1.1.4'
S S 0.1246 0.1234 'International Tables Vol C Tables 4.2.6.8 and 6.1.1.4'
In In -0.7276 1.3100 'International Tables Vol C Tables 4.2.6.8 and 6.1.1.4'
H H 0.0000 0.0000 'International Tables Vol C Tables 4.2.6.8 and 6.1.1.4'

loop_
_geom_angle_atom_site_label_1
_geom_angle_atom_site_label_2
_geom_angle_atom_site_label_3
_geom_angle
_geom_angle_site_symmetry_1
_geom_angle_site_symmetry_3
S23T In1T S23T 112.61(11) 2_665 .
S23T In1T S23T 112.62(11) 2_665 3_565
S23T In1T S23T 112.61(11) . 3_565
S23T In1T S11T 106.11(12) 2_665 .
S23T In1T S11T 106.11(12) . .
S23T In1T S11T 106.11(12) 3_565 .
S11P In1P S21P 105.51(11) . 3_465
S11P In1P S21P 105.51(11) . 2_675
S21P In1P S21P 113.12(9) 3_465 2_675
S11P In1P S21P 105.51(11) . .
S21P In1P S21P 113.12(9) 3_465 .
S21P In1P S21P 113.12(9) 2_675 .
S21T In2T S23T 110.33(18) . .
S21T In2T S22T 113.97(18) . 2_665
S23T In2T S22T 110.36(19) . 2_665
S21T In2T S22T 99.04(16) . .
S23T In2T S22T 111.47(18) . .
S22T In2T S22T 111.3(2) 2_665 .
S22P In2P S22P 114.84(9) 3_465 .
S22P In2P S22P 114.84(9) 3_465 2_675
S22P In2P S22P 114.84(9) . 2_675
S22P In2P S41P 103.35(13) 3_465 .
S22P In2P S41P 103.35(13) . .
S22P In2P S41P 103.35(13) 2_675 .
S21T In3P S24P 109.77(16) . 3_465
S21T In3P S23P 111.38(18) . .
S24P In3P S23P 112.83(18) 3_465 .
S21T In3P S22P 103.57(17) . .
S24P In3P S22P 106.73(17) 3_465 .
S23P In3P S22P 112.07(17) . .
S24P In4P S23P 113.11(18) . .
S24P In4P S21P 112.51(17) . .
S23P In4P S21P 109.64(16) . .
S24P In4P S41P 106.23(16) . .
S23P In4P S41P 108.29(13) . .
S21P In4P S41P 106.73(18) . .
In1P S21P In4P 104.81(16) . .
In3P S21T In2T 105.97(18) . .
In2P S22P In3P 111.30(19) . .
In2T S22T In2T 105.93(19) 3_565 .
In4P S23P In3P 105.67(16) . .
In1T S23T In2T 104.82(19) . .
In4P S24P In3P 107.60(18) . 2_675
In4P S41P In4P 109.57(15) 2_675 .
In4P S41P In4P 109.57(15) 2_675 3_465
In4P S41P In4P 109.57(15) . 3_465
In4P S41P In2P 109.38(15) 2_675 .
In4P S41P In2P 109.37(15) . .
In4P S41P In2P 109.38(15) 3_465 .
C11 N1 C15 115(3) . .
C25 N2 C21 110.1(16) . .
N1 C11 C12 133(3) . .
C13 C12 C11 104(3) . .
C14 C13 C1 106(3) . .
C14 C13 C12 125(2) . .
C1 C13 C12 100(3) . .
C15 C14 C13 123(3) . .
N1 C15 C14 110(2) . .
N2 C21 C22 110(2) . .
C21 C22 C23 113(2) . .
C3 C23 C24 118(2) . .
C3 C23 C22 131(3) . .
C24 C23 C22 109(2) . .
C25 C24 C23 108(2) . .
N2 C25 C24 113(2) . .
C23 C3 C2 111(2) . .
C3 C2 C1 86(2) . .
C13 C1 C2 106(2) . .
C31 N3 C35 118(3) . .
N3 C31 C32 106(2) . .
C31 C32 C33 120(3) . .
C34 C33 C32 114(3) . .
C34 C33 C4 128(4) . .
C32 C33 C4 88(3) . .
C33 C34 C35 110(3) . .
N3 C35 C34 113(3) . .
C5 C4 C33 105(4) . .

loop_
_geom_bond_atom_site_label_1
_geom_bond_atom_site_label_2
_geom_bond_distance
_geom_bond_site_symmetry_2
In1T S23T 2.433(5) 2_665
In1T S23T 2.433(5) .
In1T S23T 2.433(5) 3_565
In1T S11T 2.480(10) .
In1P S11P 2.446(10) .
In1P S21P 2.450(4) 3_465
In1P S21P 2.450(4) 2_675
In1P S21P 2.450(4) .
In2T S21T 2.439(5) .
In2T S23T 2.457(5) .
In2T S22T 2.461(5) 2_665
In2T S22T 2.492(5) .
In2P S22P 2.412(5) 3_465
In2P S22P 2.412(5) .
In2P S22P 2.412(4) 2_675
In2P S41P 2.613(7) .
In3P S21T 2.408(5) .
In3P S24P 2.467(5) 3_465
In3P S23P 2.478(5) .
In3P S22P 2.483(5) .
In4P S24P 2.422(5) .
In4P S23P 2.430(4) .
In4P S21P 2.450(5) .
In4P S41P 2.546(3) .
S22T In2T 2.461(5) 3_565
S24P In3P 2.467(5) 2_675
S41P In4P 2.545(3) 2_675
S41P In4P 2.546(3) 3_465
N1 C11 1.484(10) .
N1 C15 1.487(10) .
N2 C25 1.476(10) .
N2 C21 1.482(10) .
C11 C12 1.541(10) .
C12 C13 1.539(10) .
C13 C14 1.535(10) .
C13 C1 1.535(10) .
C14 C15 1.529(10) .
C21 C22 1.534(10) .
C22 C23 1.545(10) .
C23 C3 1.532(10) .
C23 C24 1.533(10) .
C24 C25 1.530(10) .
C3 C2 1.537(10) .
C2 C1 1.542(10) .
N3 C31 1.479(10) .
N3 C35 1.480(10) .
C31 C32 1.533(10) .
C32 C33 1.535(10) .
C33 C34 1.535(10) .
C33 C4 1.539(10) .
C34 C35 1.538(10) .
C4 C5 1.539(10) .
